data_2023013
loop_
_publ_author_name
'D&#xf6;ring, Cindy'
'Jones, Peter G.'

_publ_section_title
;
 Crystal structures of five gold(I) complexes with methyl-piperidine
 ligands.
;
_journal_coeditor_code YZ2046
_journal_issue 'Pt 2'
_journal_name_full 'Acta crystallographica. Section E, Crystallographic communications'
_journal_page_first 157
_journal_page_last 165
_journal_paper_doi 10.1107/S2056989023010940
_journal_volume 80
_journal_year 2024
_chemical_formula_iupac '[Au (C6 H13 N)2] [Au Cl2]'
_chemical_formula_moiety 'C12 H26 Au N2 +, Au Cl2 -'
_chemical_formula_sum 'C12 H26 Au2 Cl2 N2'
_chemical_formula_weight 663.18
_chemical_name_systematic
;
Bis(4-methylpiperidine-\k<i>N</i>)gold(I) dichloridoaurate(I)
;
_space_group_crystal_system triclinic
_space_group_IT_number 2
_space_group_name_Hall '-P 1'
_space_group_name_H-M_alt 'P -1'
_atom_sites_solution_hydrogens mixed
_atom_sites_solution_primary direct
_atom_sites_solution_secondary difmap
_audit_creation_method SHELXL-2018/3
_cell_angle_alpha 102.218(6)
_cell_angle_beta 101.893(5)
_cell_angle_gamma 114.695(8)
_cell_formula_units_Z 2
_cell_length_a 9.6998(7)
_cell_length_b 9.7001(8)
_cell_length_c 10.7194(5)
_cell_measurement_reflns_used 20172
_cell_measurement_temperature 100(2)
_cell_measurement_theta_max 30.8327
_cell_measurement_theta_min 2.4448
_cell_volume 844.89(13)
_computing_cell_refinement
;
CrysAlisPro, Version 1.171.35.21. Rigaku OD (2020)
;
_computing_data_collection
;
CrysAlisPro, Version 1.171.35.21. Rigaku OD (2020)
;
_computing_data_reduction
;
CrysAlisPro, Version 1.171.35.21. Rigaku OD (2020)
;
_computing_molecular_graphics
;
Siemens XP (Siemens, 1994)
;
_computing_publication_material
;
SHELXL-2018/3 (Sheldrick, 2015)
;
_computing_structure_refinement
;
SHELXL-2018/3 (Sheldrick, 2015)
;
_computing_structure_solution
;
SHELXS-97 (Sheldrick, 2008)
;
_diffrn_ambient_temperature 100(2)
_diffrn_detector_area_resol_mean 16.1419
_diffrn_measured_fraction_theta_full 0.986
_diffrn_measured_fraction_theta_max 0.986
_diffrn_measurement_device_type 'Oxford Diffraction Xcalibur, Eos'
_diffrn_measurement_method '\w scan'
_diffrn_radiation_type MoK\a
_diffrn_radiation_wavelength 0.71073
_diffrn_reflns_av_R_equivalents 0.0804
_diffrn_reflns_av_unetI/netI 0.0355
_diffrn_reflns_limit_h_max 13
_diffrn_reflns_limit_h_min -13
_diffrn_reflns_limit_k_max 13
_diffrn_reflns_limit_k_min -13
_diffrn_reflns_limit_l_max 15
_diffrn_reflns_limit_l_min -15
_diffrn_reflns_number 54252
_diffrn_reflns_theta_full 30.000
_diffrn_reflns_theta_max 30.016
_diffrn_reflns_theta_min 2.450
_diffrn_source 'Enhance (Mo) X-ray Source'
_exptl_absorpt_coefficient_mu 17.647
_exptl_absorpt_correction_T_max 1.00000
_exptl_absorpt_correction_T_min 0.38756
_exptl_absorpt_correction_type multi-scan
_exptl_absorpt_process_details
;
(CrysAlisPro; Rigaku OD, 2020)
;
_exptl_crystal_colour colourless
_exptl_crystal_density_diffrn 2.607
_exptl_crystal_density_method 'not measured'
_exptl_crystal_description block
_exptl_crystal_F_000 608
_exptl_crystal_size_max 0.15
_exptl_crystal_size_mid 0.03
_exptl_crystal_size_min 0.03
_refine_diff_density_max 2.017
_refine_diff_density_min -2.524
_refine_ls_extinction_method none
_refine_ls_goodness_of_fit_ref 1.126
_refine_ls_hydrogen_treatment mixed
_refine_ls_matrix_type full
_refine_ls_number_parameters 174
_refine_ls_number_reflns 4874
_refine_ls_number_restraints 1
_refine_ls_restrained_S_all 1.126
_refine_ls_R_factor_all 0.0313
_refine_ls_R_factor_gt 0.0286
_refine_ls_shift/su_max 0.000
_refine_ls_shift/su_mean 0.000
_refine_ls_structure_factor_coef Fsqd
_refine_ls_weighting_details 'w=1/[\s^2^(Fo^2^)+(0.0107P)^2^+9.0373P] where P=(Fo^2^+2Fc^2^)/3'
_refine_ls_weighting_scheme calc
_refine_ls_wR_factor_gt 0.0614
_refine_ls_wR_factor_ref 0.0635
_reflns_number_gt 4690
_reflns_number_total 4874
_reflns_threshold_expression 'I > 2\s(I)'
_cod_data_source_file yz2046sup1.cif
_cod_data_source_block 2
_cod_depositor_comments 'Adding full bibliography for 2023012--2023016.cif.'
_cod_original_cell_volume 844.89(11)
_cod_database_code 2023013
_cod_database_fobs_code 2023013
_shelx_space_group_comment
;
The symmetry employed for this shelxl refinement is uniquely defined
by the following loop, which should always be used as a source of
symmetry information in preference to the above space-group names.
They are only intended as comments.
;
_shelx_estimated_absorpt_t_min 0.177
_shelx_estimated_absorpt_t_max 0.620

loop_
_space_group_symop_operation_xyz
'x, y, z'
'-x, -y, -z'

loop_
_atom_site_type_symbol
_atom_site_label
_atom_site_fract_x
_atom_site_fract_y
_atom_site_fract_z
_atom_site_U_iso_or_equiv
_atom_site_adp_type
_atom_site_calc_flag
_atom_site_occupancy
_atom_site_disorder_assembly
_atom_site_disorder_group
Au Au1 0.34494(3) 0.35477(3) 0.15546(3) 0.01219(6) Uani d 1 . .
Au Au2 0.61479(3) 0.67852(3) 0.13899(3) 0.01717(7) Uani d 1 . .
Cl Cl1 0.8285(2) 0.6453(3) 0.2297(2) 0.0231(4) Uani d 1 . .
Cl Cl2 0.4149(2) 0.7390(2) 0.0684(2) 0.0198(4) Uani d 1 . .
N N11 0.5267(7) 0.3046(7) 0.2280(6) 0.0112(11) Uani d 1 . .
H H01 0.606(9) 0.357(10) 0.190(8) 0.01(2) Uiso d 1 . .
C C12 0.4725(9) 0.1288(9) 0.1908(8) 0.0160(14) Uani d 1 . .
H H12A 0.566659 0.111854 0.217324 0.019 Uiso calc 1 . .
H H12B 0.419603 0.076605 0.091666 0.019 Uiso calc 1 . .
C C13 0.3549(9) 0.0532(9) 0.2624(8) 0.0162(14) Uani d 1 . .
H H13A 0.322562 -0.062807 0.239218 0.019 Uiso calc 1 . .
H H13B 0.257095 0.062502 0.229561 0.019 Uiso calc 1 . .
C C14 0.4282(10) 0.1339(10) 0.4167(8) 0.0179(15) Uani d 1 . .
H H14 0.518867 0.112370 0.449831 0.022 Uiso calc 1 . .
C C15 0.4954(9) 0.3159(9) 0.4524(7) 0.0157(14) Uani d 1 . .
H H15A 0.405314 0.339488 0.428818 0.019 Uiso calc 1 . .
H H15B 0.551936 0.368507 0.551193 0.019 Uiso calc 1 . .
C C16 0.6112(9) 0.3857(9) 0.3783(8) 0.0168(15) Uani d 1 . .
H H16A 0.650234 0.503004 0.402217 0.020 Uiso calc 1 . .
H H16B 0.705164 0.368771 0.405836 0.020 Uiso calc 1 . .
C C17 0.3025(11) 0.0634(11) 0.4841(9) 0.0271(19) Uani d 1 . .
H H17A 0.352868 0.111307 0.582603 0.041 Uiso calc 1 . .
H H17B 0.259608 -0.053520 0.457264 0.041 Uiso calc 1 . .
H H17C 0.214780 0.087344 0.455363 0.041 Uiso calc 1 . .
N N21 0.1546(7) 0.3937(7) 0.0850(6) 0.0127(12) Uani d 1 . .
H H02 0.182(13) 0.453(12) 0.025(9) 0.03(3) Uiso d 1 . .
C C22 0.0007(9) 0.2393(10) 0.0106(8) 0.0196(15) Uani d 1 . .
H H22A 0.015903 0.171266 -0.062462 0.023 Uiso calc 1 . .
H H22B -0.084368 0.262574 -0.031300 0.023 Uiso calc 1 . .
C C23 -0.0507(9) 0.1495(10) 0.1071(9) 0.0209(16) Uani d 1 . .
H H23A 0.030961 0.119174 0.143159 0.025 Uiso calc 1 . .
H H23B -0.153749 0.049084 0.056799 0.025 Uiso calc 1 . .
C C24 -0.0713(9) 0.2496(10) 0.2247(8) 0.0194(16) Uani d 1 . .
H H24 -0.164643 0.265908 0.187621 0.023 Uiso calc 1 . .
C C25 0.0786(9) 0.4153(10) 0.2927(8) 0.0184(15) Uani d 1 . .
H H25A 0.057033 0.483991 0.359758 0.022 Uiso calc 1 . .
H H25B 0.168456 0.402692 0.341894 0.022 Uiso calc 1 . .
C C26 0.1285(9) 0.4984(9) 0.1924(8) 0.0174(15) Uani d 1 . .
H H26A 0.043789 0.521809 0.149634 0.021 Uiso calc 1 . .
H H26B 0.228953 0.601968 0.240362 0.021 Uiso calc 1 . .
C C27 -0.1075(11) 0.1642(12) 0.3275(10) 0.0276(19) Uani d 1 . .
H H27A -0.207149 0.061261 0.283271 0.041 Uiso calc 1 . .
H H27B -0.119850 0.231831 0.401554 0.041 Uiso calc 1 . .
H H27C -0.018602 0.144513 0.363625 0.041 Uiso calc 1 . .

loop_
_atom_site_aniso_label
_atom_site_aniso_U_11
_atom_site_aniso_U_22
_atom_site_aniso_U_33
_atom_site_aniso_U_12
_atom_site_aniso_U_13
_atom_site_aniso_U_23
Au1 0.01125(12) 0.01256(13) 0.01533(12) 0.00698(9) 0.00522(9) 0.00603(10)
Au2 0.01947(14) 0.01454(14) 0.01872(13) 0.00773(10) 0.00946(11) 0.00583(11)
Cl1 0.0200(9) 0.0265(10) 0.0237(9) 0.0100(8) 0.0095(7) 0.0102(8)
Cl2 0.0241(9) 0.0173(9) 0.0241(9) 0.0119(7) 0.0132(8) 0.0091(7)
N11 0.008(2) 0.012(3) 0.011(3) 0.004(2) 0.000(2) 0.001(2)
C12 0.017(3) 0.014(3) 0.020(4) 0.010(3) 0.008(3) 0.005(3)
C13 0.014(3) 0.014(3) 0.020(4) 0.007(3) 0.005(3) 0.005(3)
C14 0.023(4) 0.020(4) 0.018(4) 0.014(3) 0.010(3) 0.010(3)
C15 0.020(3) 0.018(4) 0.014(3) 0.013(3) 0.007(3) 0.007(3)
C16 0.013(3) 0.015(3) 0.020(4) 0.007(3) 0.005(3) 0.004(3)
C17 0.034(5) 0.027(4) 0.028(4) 0.015(4) 0.018(4) 0.016(4)
N21 0.012(3) 0.010(3) 0.012(3) 0.004(2) 0.002(2) 0.003(2)
C22 0.016(3) 0.022(4) 0.016(3) 0.010(3) 0.001(3) 0.001(3)
C23 0.010(3) 0.022(4) 0.029(4) 0.006(3) 0.003(3) 0.013(3)
C24 0.014(3) 0.024(4) 0.028(4) 0.012(3) 0.008(3) 0.014(3)
C25 0.018(3) 0.024(4) 0.019(4) 0.013(3) 0.008(3) 0.010(3)
C26 0.016(3) 0.018(4) 0.022(4) 0.009(3) 0.008(3) 0.008(3)
C27 0.022(4) 0.035(5) 0.037(5) 0.015(4) 0.018(4) 0.023(4)

loop_
_atom_type_symbol
_atom_type_description
_atom_type_scat_dispersion_real
_atom_type_scat_dispersion_imag
_atom_type_scat_source
C C 0.0033 0.0016 'International Tables Vol C Tables 4.2.6.8 and 6.1.1.4'
H H 0.0000 0.0000 'International Tables Vol C Tables 4.2.6.8 and 6.1.1.4'
N N 0.0061 0.0033 'International Tables Vol C Tables 4.2.6.8 and 6.1.1.4'
Cl Cl 0.1484 0.1585 'International Tables Vol C Tables 4.2.6.8 and 6.1.1.4'
Au Au -2.0133 8.8022 'International Tables Vol C Tables 4.2.6.8 and 6.1.1.4'

loop_
_geom_angle_atom_site_label_1
_geom_angle_atom_site_label_2
_geom_angle_atom_site_label_3
_geom_angle_site_symmetry_1
_geom_angle_site_symmetry_3
_geom_angle
_geom_angle_publ_flag
N21 Au1 N11 . . 176.8(2) y
N21 Au1 Au2 . . 95.61(17) y
N11 Au1 Au2 . . 87.59(17) y
N21 Au1 Au2 . 2_665 87.50(18) y
N11 Au1 Au2 . 2_665 94.13(17) y
Au2 Au1 Au2 . 2_665 66.011(12) y
Cl1 Au2 Cl2 . . 173.42(7) y
Cl1 Au2 Au1 . . 96.01(5) y
Cl2 Au2 Au1 . . 87.38(5) y
Cl1 Au2 Au1 . 2_665 95.47(5) y
Cl2 Au2 Au1 . 2_665 88.25(5) y
Au1 Au2 Au1 . 2_665 113.989(13) y
Cl1 Au2 Au2 . 2_665 100.58(6) ?
Cl2 Au2 Au2 . 2_665 85.99(5) ?
Au1 Au2 Au2 . 2_665 57.208(12) ?
Au1 Au2 Au2 2_665 2_665 56.781(11) ?
C12 N11 C16 . . 110.0(6) ?
C12 N11 Au1 . . 113.2(4) ?
C16 N11 Au1 . . 113.2(5) ?
N11 C12 C13 . . 110.0(6) ?
C12 C13 C14 . . 112.1(6) ?
C15 C14 C17 . . 111.4(7) ?
C15 C14 C13 . . 109.5(6) ?
C17 C14 C13 . . 110.5(7) ?
C16 C15 C14 . . 112.0(6) ?
N11 C16 C15 . . 109.5(6) ?
C22 N21 C26 . . 109.1(6) ?
C22 N21 Au1 . . 112.1(5) ?
C26 N21 Au1 . . 114.3(5) ?
N21 C22 C23 . . 110.2(6) ?
C22 C23 C24 . . 112.3(7) ?
C23 C24 C27 . . 111.7(7) ?
C23 C24 C25 . . 110.2(6) ?
C27 C24 C25 . . 110.7(7) ?
C26 C25 C24 . . 112.6(7) ?
N21 C26 C25 . . 110.5(6) ?
C12 N11 H01 . . 112(5) ?
C16 N11 H01 . . 104(5) ?
Au1 N11 H01 . . 104(5) ?
N11 C12 H12A . . 109.7 ?
C13 C12 H12A . . 109.7 ?
N11 C12 H12B . . 109.7 ?
C13 C12 H12B . . 109.7 ?
H12A C12 H12B . . 108.2 ?
C12 C13 H13A . . 109.2 ?
C14 C13 H13A . . 109.2 ?
C12 C13 H13B . . 109.2 ?
C14 C13 H13B . . 109.2 ?
H13A C13 H13B . . 107.9 ?
C15 C14 H14 . . 108.5 ?
C17 C14 H14 . . 108.5 ?
C13 C14 H14 . . 108.5 ?
C16 C15 H15A . . 109.2 ?
C14 C15 H15A . . 109.2 ?
C16 C15 H15B . . 109.2 ?
C14 C15 H15B . . 109.2 ?
H15A C15 H15B . . 107.9 ?
N11 C16 H16A . . 109.8 ?
C15 C16 H16A . . 109.8 ?
N11 C16 H16B . . 109.8 ?
C15 C16 H16B . . 109.8 ?
H16A C16 H16B . . 108.2 ?
C14 C17 H17A . . 109.5 ?
C14 C17 H17B . . 109.5 ?
H17A C17 H17B . . 109.5 ?
C14 C17 H17C . . 109.5 ?
H17A C17 H17C . . 109.5 ?
H17B C17 H17C . . 109.5 ?
C22 N21 H02 . . 110(7) ?
C26 N21 H02 . . 105(7) ?
Au1 N21 H02 . . 106(7) ?
N21 C22 H22A . . 109.6 ?
C23 C22 H22A . . 109.6 ?
N21 C22 H22B . . 109.6 ?
C23 C22 H22B . . 109.6 ?
H22A C22 H22B . . 108.1 ?
C22 C23 H23A . . 109.1 ?
C24 C23 H23A . . 109.1 ?
C22 C23 H23B . . 109.1 ?
C24 C23 H23B . . 109.1 ?
H23A C23 H23B . . 107.9 ?
C23 C24 H24 . . 108.0 ?
C27 C24 H24 . . 108.0 ?
C25 C24 H24 . . 108.0 ?
C26 C25 H25A . . 109.1 ?
C24 C25 H25A . . 109.1 ?
C26 C25 H25B . . 109.1 ?
C24 C25 H25B . . 109.1 ?
H25A C25 H25B . . 107.8 ?
N21 C26 H26A . . 109.6 ?
C25 C26 H26A . . 109.6 ?
N21 C26 H26B . . 109.6 ?
C25 C26 H26B . . 109.6 ?
H26A C26 H26B . . 108.1 ?
C24 C27 H27A . . 109.5 ?
C24 C27 H27B . . 109.5 ?
H27A C27 H27B . . 109.5 ?
C24 C27 H27C . . 109.5 ?
H27A C27 H27C . . 109.5 ?
H27B C27 H27C . . 109.5 ?

loop_
_geom_bond_atom_site_label_1
_geom_bond_atom_site_label_2
_geom_bond_site_symmetry_2
_geom_bond_distance
_geom_bond_publ_flag
Au1 N21 . 2.062(7) y
Au1 N11 . 2.064(6) y
Au1 Au2 . 3.2096(5) y
Au1 Au2 2_665 3.2252(4) y
Au2 Cl1 . 2.282(2) y
Au2 Cl2 . 2.282(2) y
N11 C12 . 1.490(9) ?
N11 C16 . 1.506(9) ?
C12 C13 . 1.525(10) ?
C13 C14 . 1.535(11) ?
C14 C15 . 1.529(10) ?
C14 C17 . 1.533(11) ?
C15 C16 . 1.520(10) ?
N21 C22 . 1.498(9) ?
N21 C26 . 1.504(10) ?
C22 C23 . 1.520(11) ?
C23 C24 . 1.523(12) ?
C24 C27 . 1.525(11) ?
C24 C25 . 1.531(11) ?
C25 C26 . 1.516(11) ?
N11 H01 . 0.95(6) ?
C12 H12A . 0.9900 ?
C12 H12B . 0.9900 ?
C13 H13A . 0.9900 ?
C13 H13B . 0.9900 ?
C14 H14 . 1.0000 ?
C15 H15A . 0.9900 ?
C15 H15B . 0.9900 ?
C16 H16A . 0.9900 ?
C16 H16B . 0.9900 ?
C17 H17A . 0.9800 ?
C17 H17B . 0.9800 ?
C17 H17C . 0.9800 ?
N21 H02 . 0.95(6) ?
C22 H22A . 0.9900 ?
C22 H22B . 0.9900 ?
C23 H23A . 0.9900 ?
C23 H23B . 0.9900 ?
C24 H24 . 1.0000 ?
C25 H25A . 0.9900 ?
C25 H25B . 0.9900 ?
C26 H26A . 0.9900 ?
C26 H26B . 0.9900 ?
C27 H27A . 0.9800 ?
C27 H27B . 0.9800 ?
C27 H27C . 0.9800 ?

loop_
_geom_hbond_atom_site_label_D
_geom_hbond_atom_site_label_H
_geom_hbond_atom_site_label_A
_geom_hbond_site_symmetry_A
_geom_hbond_distance_DH
_geom_hbond_distance_HA
_geom_hbond_distance_DA
_geom_hbond_angle_DHA
_geom_hbond_publ_flag
N11 H01 Cl1 . 0.95(6) 2.59(7) 3.370(6) 139(7) yes
N11 H01 Cl2 2_665 0.95(6) 2.66(8) 3.312(7) 126(6) yes
N21 H02 Cl2 . 0.95(6) 2.61(9) 3.316(7) 131(8) yes
N21 H02 Cl1 2_665 0.95(6) 2.66(9) 3.360(7) 130(8) yes
C13 H13A Cl2 1_545 0.99 2.91 3.640(8) 131.1 ?

loop_
_geom_torsion_atom_site_label_1
_geom_torsion_atom_site_label_2
_geom_torsion_atom_site_label_3
_geom_torsion_atom_site_label_4
_geom_torsion_site_symmetry_1
_geom_torsion_site_symmetry_2
_geom_torsion_site_symmetry_3
_geom_torsion_site_symmetry_4
_geom_torsion
_geom_torsion_publ_flag
C16 N11 C12 C13 . . . . 60.8(8) ?
Au1 N11 C12 C13 . . . . -66.9(7) y
N11 C12 C13 C14 . . . . -57.1(8) ?
C12 C13 C14 C15 . . . . 52.6(8) ?
C12 C13 C14 C17 . . . . 175.7(7) y
C17 C14 C15 C16 . . . . -175.9(7) y
C13 C14 C15 C16 . . . . -53.4(8) ?
C12 N11 C16 C15 . . . . -61.3(8) ?
Au1 N11 C16 C15 . . . . 66.4(7) y
C14 C15 C16 N11 . . . . 58.1(8) ?
C26 N21 C22 C23 . . . . -61.3(8) ?
Au1 N21 C22 C23 . . . . 66.3(7) y
N21 C22 C23 C24 . . . . 57.5(8) ?
C22 C23 C24 C27 . . . . -174.6(7) y
C22 C23 C24 C25 . . . . -51.2(9) ?
C23 C24 C25 C26 . . . . 50.6(9) ?
C27 C24 C25 C26 . . . . 174.6(7) y
C22 N21 C26 C25 . . . . 60.7(8) ?
Au1 N21 C26 C25 . . . . -65.7(7) y
C24 C25 C26 N21 . . . . -56.1(9) ?
